data_7112559
loop_
_publ_author_name
'Unkelbach, Christian'
'Rosenbaum, Hannah S.'
'Strohmann, Carsten'

_publ_section_title
;
 Direct benzylic metalation of a phenethylamine derivative: potassium as
 the key to both generation and stabilization of a labile anion.
;
_journal_issue 86
_journal_name_full 'Chemical communications (Cambridge, England)'
_journal_page_first 10612
_journal_page_last 10614
_journal_paper_doi 10.1039/c2cc35888c
_journal_volume 48
_journal_year 2012
_chemical_formula_moiety 'C16 H25 N O'
_chemical_formula_sum 'C16 H25 N O'
_chemical_formula_weight 247.37
_chemical_name_systematic
;
?
;
_space_group_IT_number 33
_symmetry_cell_setting orthorhombic
_symmetry_space_group_name_Hall 'P 2c -2n'
_symmetry_space_group_name_H-M 'P n a 21'
_atom_sites_solution_hydrogens geom
_atom_sites_solution_primary direct
_atom_sites_solution_secondary difmap
_audit_creation_method 'WinGX routine CIF_UPDATE'
_cell_angle_alpha 90.00
_cell_angle_beta 90.00
_cell_angle_gamma 90.00
_cell_formula_units_Z 4
_cell_length_a 8.3576(10)
_cell_length_b 19.611(2)
_cell_length_c 8.8256(9)
_cell_measurement_temperature 173(2)
_cell_volume 1446.5(3)
_computing_cell_refinement 'CrysAlis Red (Oxford Diffraction, 2006)'
_computing_data_collection 'CrysAlis CCD (Oxford Diffraction, 2006)'
_computing_data_reduction 'CrysAlis Red (Oxford Diffraction, 2006)'
_computing_molecular_graphics 'Ortep-3 V1.073 (Farrugia, 2001)'
_computing_publication_material 'SHELXL-97 (Sheldrick, 1997)'
_computing_structure_refinement 'SHELXL-97 (Sheldrick, 1997)'
_computing_structure_solution 'SHELXS-90 (Sheldrick, 1990)'
_diffrn_ambient_temperature 173(2)
_diffrn_measured_fraction_theta_full 0.993
_diffrn_measured_fraction_theta_max 0.993
_diffrn_radiation_monochromator graphite
_diffrn_radiation_source 'fine-focus sealed tube'
_diffrn_radiation_type MoK\a
_diffrn_radiation_wavelength 0.71073
_diffrn_reflns_av_R_equivalents 0.0389
_diffrn_reflns_av_sigmaI/netI 0.0723
_diffrn_reflns_limit_h_max 7
_diffrn_reflns_limit_h_min -10
_diffrn_reflns_limit_k_max 24
_diffrn_reflns_limit_k_min -23
_diffrn_reflns_limit_l_max 5
_diffrn_reflns_limit_l_min -11
_diffrn_reflns_number 5187
_diffrn_reflns_theta_full 26.99
_diffrn_reflns_theta_max 26.99
_diffrn_reflns_theta_min 2.53
_exptl_absorpt_coefficient_mu 0.070
_exptl_absorpt_correction_T_max 0.9862
_exptl_absorpt_correction_T_min 0.9727
_exptl_absorpt_correction_type multi-scan
_exptl_absorpt_process_details 'CrysAlis Red (Oxford Diffraction 2006)'
_exptl_crystal_colour colorless
_exptl_crystal_density_diffrn 1.136
_exptl_crystal_density_method 'not measured'
_exptl_crystal_description blocks
_exptl_crystal_F_000 544
_exptl_crystal_size_max 0.40
_exptl_crystal_size_mid 0.40
_exptl_crystal_size_min 0.20
_refine_diff_density_max 0.166
_refine_diff_density_min -0.216
_refine_diff_density_rms 0.036
_refine_ls_extinction_method none
_refine_ls_goodness_of_fit_ref 1.010
_refine_ls_hydrogen_treatment mixed
_refine_ls_matrix_type full
_refine_ls_number_parameters 169
_refine_ls_number_reflns 2204
_refine_ls_number_restraints 1
_refine_ls_restrained_S_all 1.010
_refine_ls_R_factor_all 0.0674
_refine_ls_R_factor_gt 0.0369
_refine_ls_shift/su_max 0.000
_refine_ls_shift/su_mean 0.000
_refine_ls_structure_factor_coef Fsqd
_refine_ls_weighting_details 'calc w=1/[\s^2^(Fo^2^)+(0.0120P)^2^+0.0000P] where P=(Fo^2^+2Fc^2^)/3'
_refine_ls_weighting_scheme calc
_refine_ls_wR_factor_gt 0.0531
_refine_ls_wR_factor_ref 0.0555
_reflns_number_gt 1463
_reflns_number_total 2204
_reflns_threshold_expression >2sigma(I)
_cod_data_source_file c2cc35888c.txt
_cod_data_source_block strohmann6e
_cod_database_code 7112559

loop_
_symmetry_equiv_pos_as_xyz
'x, y, z'
'-x, -y, z+1/2'
'-x+1/2, y+1/2, z+1/2'
'x+1/2, -y+1/2, z'

loop_
_atom_site_label
_atom_site_type_symbol
_atom_site_fract_x
_atom_site_fract_y
_atom_site_fract_z
_atom_site_U_iso_or_equiv
_atom_site_adp_type
_atom_site_occupancy
_atom_site_symmetry_multiplicity
_atom_site_calc_flag
_atom_site_refinement_flags
O1 O 0.43247(19) 0.06518(8) 0.75826(19) 0.0224(4) Uani 1 1 d .
N1 N 0.2434(2) -0.03504(8) 0.6426(2) 0.0203(5) Uani 1 1 d .
C4 C 0.2762(3) 0.08139(9) 0.5300(2) 0.0184(6) Uani 1 1 d .
H4 H 0.1895 0.0957 0.6013 0.022 Uiso 1 1 calc R
C11 C 0.4363(3) 0.09726(10) 0.6111(2) 0.0181(5) Uani 1 1 d .
C14 C 0.7500(3) 0.16717(9) 0.6406(3) 0.0286(6) Uani 1 1 d .
H14A H 0.8467 0.1767 0.7018 0.034 Uiso 1 1 calc R
H14B H 0.7604 0.1918 0.5432 0.034 Uiso 1 1 calc R
C3 C 0.2518(3) 0.00458(10) 0.5021(2) 0.0214(6) Uani 1 1 d .
H3A H 0.1516 -0.0022 0.4442 0.026 Uiso 1 1 calc R
H3B H 0.3413 -0.0128 0.4396 0.026 Uiso 1 1 calc R
C13 C 0.7383(3) 0.09120(9) 0.6105(3) 0.0250(6) Uani 1 1 d .
H13A H 0.7413 0.0663 0.7081 0.030 Uiso 1 1 calc R
H13B H 0.8317 0.0765 0.5498 0.030 Uiso 1 1 calc R
C10 C 0.3169(3) 0.10198(10) 0.2453(3) 0.0232(6) Uani 1 1 d .
H10 H 0.3879 0.0642 0.2416 0.028 Uiso 1 1 calc R
C9 C 0.2841(3) 0.13763(11) 0.1150(3) 0.0298(6) Uani 1 1 d .
H9 H 0.3317 0.1240 0.0221 0.036 Uiso 1 1 calc R
C16 C 0.4501(2) 0.17363(9) 0.6408(3) 0.0226(6) Uani 1 1 d .
H16A H 0.4467 0.1983 0.5429 0.027 Uiso 1 1 calc R
H16B H 0.3571 0.1887 0.7018 0.027 Uiso 1 1 calc R
C12 C 0.5850(3) 0.07277(10) 0.5261(2) 0.0217(6) Uani 1 1 d .
H12A H 0.5795 0.0227 0.5132 0.026 Uiso 1 1 calc R
H12B H 0.5872 0.0937 0.4241 0.026 Uiso 1 1 calc R
C5 C 0.2472(3) 0.12043(11) 0.3831(3) 0.0205(5) Uani 1 1 d .
C6 C 0.1449(3) 0.17612(11) 0.3845(3) 0.0241(6) Uani 1 1 d .
H6 H 0.0964 0.1898 0.4771 0.029 Uiso 1 1 calc R
C1 C 0.2608(3) -0.10777(9) 0.6055(3) 0.0316(7) Uani 1 1 d .
H1A H 0.1756 -0.1214 0.5355 0.047 Uiso 1 1 calc R
H1B H 0.2534 -0.1349 0.6985 0.047 Uiso 1 1 calc R
H1C H 0.3651 -0.1155 0.5576 0.047 Uiso 1 1 calc R
C7 C 0.1123(3) 0.21217(11) 0.2529(3) 0.0334(7) Uani 1 1 d .
H7 H 0.0415 0.2500 0.2556 0.040 Uiso 1 1 calc R
C15 C 0.6035(3) 0.19234(10) 0.7239(3) 0.0274(7) Uani 1 1 d .
H15A H 0.6096 0.2425 0.7349 0.033 Uiso 1 1 calc R
H15B H 0.6013 0.1722 0.8267 0.033 Uiso 1 1 calc R
C2 C 0.0901(3) -0.02515(11) 0.7186(2) 0.0326(7) Uani 1 1 d .
H2A H 0.0805 0.0224 0.7513 0.049 Uiso 1 1 calc R
H2B H 0.0838 -0.0552 0.8071 0.049 Uiso 1 1 calc R
H2C H 0.0029 -0.0360 0.6483 0.049 Uiso 1 1 calc R
C8 C 0.1828(3) 0.19299(12) 0.1182(3) 0.0346(7) Uani 1 1 d .
H8 H 0.1615 0.2178 0.0280 0.042 Uiso 1 1 calc R
H100 H 0.396(3) 0.0272(10) 0.753(3) 0.042(9) Uiso 1 1 d .

loop_
_atom_site_aniso_label
_atom_site_aniso_U_11
_atom_site_aniso_U_22
_atom_site_aniso_U_33
_atom_site_aniso_U_23
_atom_site_aniso_U_13
_atom_site_aniso_U_12
O1 0.0278(11) 0.0250(9) 0.0145(8) 0.0044(9) -0.0026(10) -0.0048(8)
N1 0.0245(13) 0.0178(10) 0.0187(11) 0.0055(10) 0.0000(10) -0.0002(9)
C4 0.0188(15) 0.0203(13) 0.0162(13) -0.0005(11) 0.0007(12) 0.0028(10)
C11 0.0214(15) 0.0172(11) 0.0156(12) 0.0059(11) -0.0004(13) 0.0007(10)
C14 0.0218(15) 0.0305(13) 0.0335(14) 0.0062(14) -0.0065(15) -0.0086(12)
C3 0.0218(15) 0.0231(12) 0.0193(13) 0.0030(12) -0.0017(13) -0.0027(11)
C13 0.0205(15) 0.0302(13) 0.0242(14) 0.0044(13) 0.0004(15) 0.0015(11)
C10 0.0227(15) 0.0273(13) 0.0197(13) 0.0010(14) -0.0022(14) 0.0032(10)
C9 0.0287(17) 0.0408(14) 0.0199(14) 0.0045(14) 0.0012(15) -0.0068(13)
C16 0.0248(15) 0.0206(12) 0.0223(13) -0.0028(12) 0.0002(14) 0.0010(10)
C12 0.0214(16) 0.0224(12) 0.0213(13) 0.0028(12) -0.0009(13) 0.0025(10)
C5 0.0169(13) 0.0210(12) 0.0235(13) 0.0013(12) -0.0044(14) -0.0043(10)
C6 0.0275(16) 0.0219(12) 0.0230(14) -0.0008(12) -0.0040(13) -0.0016(12)
C1 0.0366(17) 0.0227(13) 0.0356(16) 0.0058(14) -0.0082(16) -0.0003(12)
C7 0.0382(18) 0.0241(13) 0.0378(15) 0.0036(16) -0.0128(18) 0.0052(12)
C15 0.0327(18) 0.0208(13) 0.0286(16) -0.0015(12) -0.0088(14) -0.0027(12)
C2 0.0304(18) 0.0343(15) 0.0330(18) 0.0061(13) 0.0079(15) -0.0004(12)
C8 0.0414(19) 0.0367(15) 0.0258(15) 0.0138(15) -0.0104(16) -0.0082(13)

loop_
_atom_type_symbol
_atom_type_description
_atom_type_scat_dispersion_real
_atom_type_scat_dispersion_imag
_atom_type_scat_source
C C 0.0033 0.0016 'International Tables Vol C Tables 4.2.6.8 and 6.1.1.4'
H H 0.0000 0.0000 'International Tables Vol C Tables 4.2.6.8 and 6.1.1.4'
O O 0.0106 0.0060 'International Tables Vol C Tables 4.2.6.8 and 6.1.1.4'
N N 0.0061 0.0033 'International Tables Vol C Tables 4.2.6.8 and 6.1.1.4'

loop_
_geom_angle_atom_site_label_1
_geom_angle_atom_site_label_2
_geom_angle_atom_site_label_3
_geom_angle
C2 N1 C3 111.13(18)
C2 N1 C1 108.55(16)
C3 N1 C1 108.74(17)
C5 C4 C3 109.50(17)
C5 C4 C11 115.42(17)
C3 C4 C11 112.65(17)
O1 C11 C16 105.97(16)
O1 C11 C12 108.81(16)
C16 C11 C12 109.35(17)
O1 C11 C4 108.00(17)
C16 C11 C4 110.00(16)
C12 C11 C4 114.36(17)
C15 C14 C13 110.72(18)
N1 C3 C4 112.94(17)
C14 C13 C12 111.87(18)
C9 C10 C5 121.0(2)
C10 C9 C8 120.5(3)
C15 C16 C11 112.53(17)
C13 C12 C11 111.64(17)
C6 C5 C10 118.0(2)
C6 C5 C4 119.1(2)
C10 C5 C4 123.0(2)
C7 C6 C5 121.0(2)
C8 C7 C6 119.9(2)
C14 C15 C16 111.66(19)
C9 C8 C7 119.7(3)

loop_
_geom_bond_atom_site_label_1
_geom_bond_atom_site_label_2
_geom_bond_distance
O1 C11 1.443(3)
N1 C2 1.459(3)
N1 C3 1.465(2)
N1 C1 1.471(2)
C4 C5 1.525(3)
C4 C3 1.540(2)
C4 C11 1.549(3)
C11 C16 1.525(2)
C11 C12 1.529(3)
C14 C15 1.511(3)
C14 C13 1.517(2)
C13 C12 1.525(3)
C10 C9 1.373(3)
C10 C5 1.396(3)
C9 C8 1.377(3)
C16 C15 1.522(3)
C5 C6 1.387(3)
C6 C7 1.387(3)
C7 C8 1.379(4)
